data_7150932
loop_
_publ_author_name
'Klosterman, Jeremy K.'
'Linden, Anthony'
'Siegel, Jay S.'

_publ_section_title
;
 Synthesis of aryl-substituted 2-pyridyl-1,10-phenanthrolines; a series
 of oriented terpyridine analogues
;
_journal_issue 15
_journal_name_full 'Organic &amp; Biomolecular Chemistry'
_journal_page_first 2755
_journal_page_last 2764
_journal_paper_doi 10.1039/b804106g
_journal_volume 6
_journal_year 2008
_chemical_formula_moiety 'C35 H31 N3 O2'
_chemical_formula_sum 'C35 H31 N3 O2'
_chemical_formula_weight 525.65
_chemical_name_systematic
;
?
;
_space_group_IT_number 19
_symmetry_cell_setting orthorhombic
_symmetry_Int_Tables_number 19
_symmetry_space_group_name_Hall 'P 2ac 2ab'
_symmetry_space_group_name_H-M 'P 21 21 21'
_atom_sites_solution_hydrogens geom
_atom_sites_solution_primary direct
_atom_sites_solution_secondary difmap
_audit_creation_date 05-09-16
_audit_creation_method SHELXL-97
_cell_angle_alpha 90.00
_cell_angle_beta 90.00
_cell_angle_gamma 90.00
_cell_formula_units_Z 4
_cell_length_a 12.2155(3)
_cell_length_b 14.8014(4)
_cell_length_c 15.6657(4)
_cell_measurement_reflns_used 3646
_cell_measurement_temperature 160(1)
_cell_measurement_theta_max 27.5
_cell_measurement_theta_min 2.0
_cell_volume 2832.46(13)
_computing_cell_refinement 'DENZO-SMN (Otwinowski & Minor, 1997)'
_computing_data_collection 'COLLECT (Nonius, 2000)'
_computing_data_reduction 'DENZO-SMN and SCALEPACK (Otwinowski & Minor, 1997)'
_computing_molecular_graphics 'ORTEPII (Johnson, 1976)'
_computing_publication_material 'SHELXL97 and PLATON (Spek, 2005)'
_computing_structure_refinement 'SHELXL97 (Sheldrick, 1997)'
_computing_structure_solution 'SIR92 (Altomare et al., 1994)'
_diffrn_ambient_temperature 160(1)
_diffrn_detector '65 mm CCD camera on \k goniostat'
_diffrn_detector_area_resol_mean 9
_diffrn_measured_fraction_theta_full 0.999
_diffrn_measured_fraction_theta_max 0.999
_diffrn_measurement_device_type 'Nonius KappaCCD area-detector diffractometer'
_diffrn_measurement_method '\f and \w scans with \k offsets'
_diffrn_radiation_monochromator 'horizontally mounted graphite crystal'
_diffrn_radiation_source 'Nonius FR590 sealed tube generator'
_diffrn_radiation_type 'Mo K\a'
_diffrn_radiation_wavelength 0.71073
_diffrn_reflns_av_R_equivalents 0.0730
_diffrn_reflns_av_sigmaI/netI 0.0654
_diffrn_reflns_limit_h_max 15
_diffrn_reflns_limit_h_min 0
_diffrn_reflns_limit_k_max 19
_diffrn_reflns_limit_k_min 0
_diffrn_reflns_limit_l_max 20
_diffrn_reflns_limit_l_min 0
_diffrn_reflns_number 39502
_diffrn_reflns_theta_full 27.47
_diffrn_reflns_theta_max 27.47
_diffrn_reflns_theta_min 2.16
_diffrn_standards_decay_% 0
_diffrn_standards_number 0
_exptl_absorpt_coefficient_mu 0.0770
_exptl_absorpt_correction_type none
_exptl_crystal_colour yellow
_exptl_crystal_density_diffrn 1.233
_exptl_crystal_density_method 'not measured'
_exptl_crystal_description prism
_exptl_crystal_F_000 1112
_exptl_crystal_size_max 0.50
_exptl_crystal_size_mid 0.38
_exptl_crystal_size_min 0.35
_refine_diff_density_max 0.204
_refine_diff_density_min -0.191
_refine_diff_density_rms 0.041
_refine_ls_abs_structure_details 'Flack (1983)'
_refine_ls_abs_structure_Flack 3.1(17)
_refine_ls_extinction_coef 0.0109(18)
_refine_ls_extinction_expression Fc^*^=kFc[1+0.001xFc^2^\l^3^/sin(2\q)]^-1/4^
_refine_ls_extinction_method SHELXL
_refine_ls_goodness_of_fit_ref 1.056
_refine_ls_hydrogen_treatment constr
_refine_ls_matrix_type full
_refine_ls_number_parameters 368
_refine_ls_number_reflns 3622
_refine_ls_number_restraints 0
_refine_ls_restrained_S_all 1.056
_refine_ls_R_factor_all 0.0714
_refine_ls_R_factor_gt 0.0456
_refine_ls_shift/su_max 0.001
_refine_ls_shift/su_mean 0.000
_refine_ls_structure_factor_coef Fsqd
_refine_ls_weighting_details 'w=1/[\s^2^(Fo^2^)+(0.0679P)^2^+0.0809P] where P=(Fo^2^+2Fc^2^)/3'
_refine_ls_weighting_scheme calc
_refine_ls_wR_factor_gt 0.1041
_refine_ls_wR_factor_ref 0.1193
_reflns_number_gt 2778
_reflns_number_total 3623
_reflns_threshold_expression 'I > 2\s(I)'
_cod_data_source_file b804106g.txt
_cod_data_source_block SG0525
_cod_original_sg_symbol_H-M 'P 21 21 21 '
_cod_database_code 7150932

loop_
_symmetry_equiv_pos_as_xyz
'x, y, z'
'-x+1/2, -y, z+1/2'
'x+1/2, -y+1/2, -z'
'-x, y+1/2, -z+1/2'

loop_
_atom_site_label
_atom_site_type_symbol
_atom_site_fract_x
_atom_site_fract_y
_atom_site_fract_z
_atom_site_U_iso_or_equiv
_atom_site_adp_type
_atom_site_occupancy
_atom_site_symmetry_multiplicity
_atom_site_calc_flag
_atom_site_refinement_flags
_atom_site_disorder_assembly
_atom_site_disorder_group
O21 O -0.24736(14) 0.24559(12) -0.14200(11) 0.0432(4) Uani 1 1 d . . .
O30 O 0.55004(16) -0.01905(13) 0.25788(13) 0.0565(5) Uani 1 1 d . . .
N1 N 0.06609(17) 0.37343(14) 0.26617(13) 0.0394(5) Uani 1 1 d . . .
N2 N 0.16009(15) 0.41651(12) 0.41879(12) 0.0315(4) Uani 1 1 d . . .
N3 N 0.33455(16) 0.38525(13) 0.60116(12) 0.0367(5) Uani 1 1 d . . .
C1 C 0.0162(2) 0.35197(17) 0.19482(16) 0.0412(6) Uani 1 1 d . . .
H1 H 0.0410 0.2993 0.1660 0.049 Uiso 1 1 calc R . .
C2 C -0.0709(2) 0.40004(17) 0.15702(15) 0.0370(6) Uani 1 1 d . . .
C3 C -0.1036(2) 0.47682(17) 0.19833(16) 0.0390(6) Uani 1 1 d . . .
H3 H -0.1615 0.5121 0.1754 0.047 Uiso 1 1 calc R . .
C4 C -0.0524(2) 0.50407(16) 0.27438(15) 0.0365(6) Uani 1 1 d . . .
C5 C -0.0821(2) 0.58495(17) 0.31905(16) 0.0443(6) Uani 1 1 d . . .
H5 H -0.1382 0.6225 0.2966 0.053 Uiso 1 1 calc R . .
C6 C -0.0318(2) 0.60883(16) 0.39264(17) 0.0435(6) Uani 1 1 d . . .
H6 H -0.0527 0.6630 0.4207 0.052 Uiso 1 1 calc R . .
C7 C 0.05244(19) 0.55361(16) 0.42871(15) 0.0345(5) Uani 1 1 d . . .
C8 C 0.1058(2) 0.57479(16) 0.50530(16) 0.0372(6) Uani 1 1 d . . .
H8 H 0.0875 0.6286 0.5351 0.045 Uiso 1 1 calc R . .
C9 C 0.18445(19) 0.51793(15) 0.53730(15) 0.0347(5) Uani 1 1 d . . .
H9 H 0.2219 0.5322 0.5887 0.042 Uiso 1 1 calc R . .
C10 C 0.20855(18) 0.43812(15) 0.49252(14) 0.0308(5) Uani 1 1 d . . .
C11 C 0.08402(18) 0.47341(15) 0.38698(15) 0.0321(5) Uani 1 1 d . . .
C12 C 0.03253(19) 0.44884(16) 0.30683(15) 0.0334(5) Uani 1 1 d . . .
C13 C 0.29200(18) 0.37313(16) 0.52286(14) 0.0317(5) Uani 1 1 d . . .
C14 C 0.32619(18) 0.30352(16) 0.46880(15) 0.0336(5) Uani 1 1 d . . .
H14 H 0.2920 0.2959 0.4148 0.040 Uiso 1 1 calc R . .
C15 C 0.40957(18) 0.24550(16) 0.49327(15) 0.0333(5) Uani 1 1 d . . .
C16 C 0.45396(19) 0.25875(16) 0.57450(15) 0.0370(6) Uani 1 1 d . . .
H16 H 0.5115 0.2212 0.5947 0.044 Uiso 1 1 calc R . .
C17 C 0.4127(2) 0.32747(17) 0.62509(16) 0.0394(6) Uani 1 1 d . . .
H17 H 0.4421 0.3340 0.6809 0.047 Uiso 1 1 calc R . .
C18 C -0.12045(18) 0.36508(16) 0.07625(15) 0.0359(6) Uani 1 1 d . . .
C19 C -0.07564(19) 0.38809(17) -0.00271(15) 0.0400(6) Uani 1 1 d . . .
C20 C -0.1161(2) 0.34931(16) -0.07680(16) 0.0401(6) Uani 1 1 d . . .
H20 H -0.0847 0.3644 -0.1304 0.048 Uiso 1 1 calc R . .
C21 C -0.20233(19) 0.28850(16) -0.07300(15) 0.0352(5) Uani 1 1 d . . .
C22 C -0.2496(2) 0.26829(16) 0.00478(17) 0.0400(6) Uani 1 1 d . . .
H22 H -0.3109 0.2288 0.0067 0.048 Uiso 1 1 calc R . .
C23 C -0.2093(2) 0.30461(17) 0.08007(16) 0.0395(6) Uani 1 1 d . . .
C24 C 0.0155(2) 0.4569(2) -0.00889(19) 0.0591(8) Uani 1 1 d . . .
H241 H -0.0039 0.5105 0.0246 0.089 Uiso 1 1 calc R . .
H242 H 0.0260 0.4741 -0.0687 0.089 Uiso 1 1 calc R . .
H243 H 0.0834 0.4307 0.0134 0.089 Uiso 1 1 calc R . .
C25 C -0.1909(2) 0.2508(2) -0.22218(16) 0.0509(7) Uani 1 1 d . . .
H251 H -0.1857 0.3140 -0.2401 0.076 Uiso 1 1 calc R . .
H252 H -0.2313 0.2162 -0.2653 0.076 Uiso 1 1 calc R . .
H253 H -0.1172 0.2256 -0.2159 0.076 Uiso 1 1 calc R . .
C26 C -0.2588(3) 0.2779(2) 0.16387(18) 0.0608(8) Uani 1 1 d . . .
H261 H -0.2069 0.2401 0.1955 0.091 Uiso 1 1 calc R . .
H262 H -0.3264 0.2440 0.1537 0.091 Uiso 1 1 calc R . .
H263 H -0.2753 0.3323 0.1972 0.091 Uiso 1 1 calc R . .
C27 C 0.44845(18) 0.17572(16) 0.43212(15) 0.0339(5) Uani 1 1 d . . .
C28 C 0.53718(19) 0.19531(17) 0.37779(15) 0.0383(6) Uani 1 1 d . . .
C29 C 0.5713(2) 0.13084(17) 0.31861(15) 0.0405(6) Uani 1 1 d . . .
H29 H 0.6315 0.1437 0.2822 0.049 Uiso 1 1 calc R . .
C30 C 0.5189(2) 0.04888(17) 0.31235(16) 0.0405(6) Uani 1 1 d . . .
C31 C 0.4302(2) 0.02987(17) 0.36536(16) 0.0420(6) Uani 1 1 d . . .
H31 H 0.3933 -0.0264 0.3601 0.050 Uiso 1 1 calc R . .
C32 C 0.39509(19) 0.09198(16) 0.42562(15) 0.0365(6) Uani 1 1 d . . .
C33 C 0.5952(2) 0.28471(18) 0.38204(19) 0.0520(7) Uani 1 1 d . . .
H331 H 0.5515 0.3306 0.3525 0.078 Uiso 1 1 calc R . .
H332 H 0.6669 0.2795 0.3545 0.078 Uiso 1 1 calc R . .
H333 H 0.6049 0.3023 0.4419 0.078 Uiso 1 1 calc R . .
C34 C 0.6532(3) -0.0085(2) 0.21566(18) 0.0598(8) Uani 1 1 d . . .
H341 H 0.6504 0.0445 0.1782 0.090 Uiso 1 1 calc R . .
H342 H 0.6688 -0.0625 0.1816 0.090 Uiso 1 1 calc R . .
H343 H 0.7111 -0.0002 0.2583 0.090 Uiso 1 1 calc R . .
C35 C 0.3026(2) 0.06901(19) 0.48557(18) 0.0491(7) Uani 1 1 d . . .
H351 H 0.3246 0.0825 0.5443 0.074 Uiso 1 1 calc R . .
H352 H 0.2851 0.0046 0.4806 0.074 Uiso 1 1 calc R . .
H353 H 0.2379 0.1050 0.4707 0.074 Uiso 1 1 calc R . .

loop_
_atom_site_aniso_label
_atom_site_aniso_U_11
_atom_site_aniso_U_22
_atom_site_aniso_U_33
_atom_site_aniso_U_23
_atom_site_aniso_U_13
_atom_site_aniso_U_12
O21 0.0450(10) 0.0475(10) 0.0372(9) -0.0040(8) -0.0051(8) -0.0035(9)
O30 0.0620(12) 0.0549(12) 0.0527(12) -0.0179(10) 0.0052(10) 0.0112(10)
N1 0.0432(11) 0.0401(11) 0.0349(11) -0.0079(9) -0.0064(9) 0.0122(10)
N2 0.0329(10) 0.0338(10) 0.0279(10) 0.0002(8) -0.0002(9) 0.0014(9)
N3 0.0388(10) 0.0402(11) 0.0309(10) 0.0003(9) -0.0019(9) -0.0047(9)
C1 0.0440(14) 0.0437(14) 0.0361(14) -0.0070(11) -0.0055(12) 0.0098(12)
C2 0.0366(13) 0.0409(13) 0.0334(13) 0.0006(11) -0.0003(11) 0.0025(11)
C3 0.0377(13) 0.0446(14) 0.0348(13) 0.0036(11) -0.0018(11) 0.0117(12)
C4 0.0381(13) 0.0374(13) 0.0341(13) 0.0007(10) 0.0052(11) 0.0065(11)
C5 0.0506(15) 0.0425(14) 0.0398(14) 0.0001(12) -0.0008(12) 0.0160(13)
C6 0.0540(15) 0.0339(13) 0.0427(14) -0.0044(11) 0.0036(13) 0.0115(12)
C7 0.0380(13) 0.0331(12) 0.0324(12) 0.0004(10) 0.0056(11) -0.0020(11)
C8 0.0430(13) 0.0304(12) 0.0383(13) -0.0035(10) 0.0069(12) -0.0025(11)
C9 0.0374(12) 0.0364(13) 0.0302(12) -0.0026(10) 0.0023(10) -0.0031(11)
C10 0.0305(11) 0.0322(12) 0.0298(12) 0.0005(10) 0.0056(10) -0.0058(9)
C11 0.0312(11) 0.0313(11) 0.0339(12) 0.0013(10) 0.0055(10) 0.0005(10)
C12 0.0351(12) 0.0329(12) 0.0323(12) 0.0019(10) 0.0041(10) 0.0044(10)
C13 0.0299(11) 0.0353(12) 0.0298(12) 0.0018(10) 0.0018(10) -0.0036(10)
C14 0.0335(12) 0.0380(12) 0.0294(12) 0.0002(10) -0.0009(10) -0.0021(11)
C15 0.0324(11) 0.0346(11) 0.0329(12) 0.0011(10) -0.0002(10) -0.0031(10)
C16 0.0385(13) 0.0397(13) 0.0329(13) 0.0018(11) -0.0059(11) -0.0004(11)
C17 0.0431(13) 0.0443(14) 0.0307(13) 0.0008(11) -0.0051(11) -0.0013(12)
C18 0.0333(12) 0.0414(14) 0.0331(13) 0.0011(11) -0.0040(10) 0.0049(11)
C19 0.0353(12) 0.0453(14) 0.0395(14) -0.0015(12) -0.0009(11) -0.0016(11)
C20 0.0383(13) 0.0477(14) 0.0342(13) 0.0015(11) 0.0012(11) -0.0033(12)
C21 0.0342(12) 0.0375(13) 0.0338(12) -0.0022(11) -0.0060(11) 0.0045(11)
C22 0.0357(13) 0.0388(13) 0.0456(14) 0.0083(12) -0.0063(12) -0.0014(11)
C23 0.0408(13) 0.0417(13) 0.0360(13) 0.0062(11) 0.0011(12) 0.0018(12)
C24 0.0577(17) 0.072(2) 0.0474(17) -0.0021(15) 0.0042(15) -0.0258(16)
C25 0.0524(16) 0.0590(18) 0.0413(15) -0.0103(13) -0.0018(13) -0.0005(14)
C26 0.0653(19) 0.071(2) 0.0463(16) 0.0129(15) -0.0016(14) -0.0135(17)
C27 0.0333(12) 0.0370(13) 0.0314(12) 0.0007(10) -0.0078(10) 0.0047(10)
C28 0.0366(12) 0.0455(14) 0.0328(13) 0.0029(11) -0.0041(11) 0.0031(11)
C29 0.0412(13) 0.0518(15) 0.0287(12) 0.0006(11) 0.0012(11) 0.0091(13)
C30 0.0415(13) 0.0458(14) 0.0343(13) -0.0072(11) -0.0036(11) 0.0118(12)
C31 0.0405(14) 0.0398(13) 0.0458(15) -0.0060(12) -0.0062(12) 0.0050(12)
C32 0.0343(12) 0.0408(13) 0.0345(13) -0.0013(11) -0.0036(11) 0.0034(11)
C33 0.0514(16) 0.0498(15) 0.0548(17) -0.0008(13) 0.0071(14) -0.0085(13)
C34 0.0658(19) 0.069(2) 0.0449(17) -0.0018(15) 0.0109(15) 0.0221(17)
C35 0.0432(14) 0.0451(14) 0.0589(17) -0.0046(13) 0.0063(14) -0.0054(12)

loop_
_atom_type_symbol
_atom_type_description
_atom_type_number_in_cell
_atom_type_scat_dispersion_real
_atom_type_scat_dispersion_imag
_atom_type_scat_source
C C 140 0.0033 0.0016
; International Tables for Crystallography (1992).
Vol. C, Tables 4.2.6.8 and 6.1.1.4
;
H H 124 0.0000 0.0000
; International Tables for Crystallography (1992).
Vol. C, Tables 4.2.6.8 and 6.1.1.4
;
N N 12 0.0061 0.0033
; International Tables for Crystallography (1992).
Vol. C, Tables 4.2.6.8 and 6.1.1.4
;
O O 8 0.0106 0.0060
; International Tables for Crystallography (1992).
Vol. C, Tables 4.2.6.8 and 6.1.1.4
;

loop_
_geom_angle_atom_site_label_1
_geom_angle_atom_site_label_2
_geom_angle_atom_site_label_3
_geom_angle
_geom_angle_site_symmetry_1
_geom_angle_site_symmetry_3
_geom_angle_publ_flag
C21 O21 C25 118.25(18) . . ?
C30 O30 C34 116.8(2) . . ?
C1 N1 C12 117.5(2) . . ?
C10 N2 C11 118.3(2) . . ?
C17 N3 C13 116.6(2) . . ?
N1 C1 C2 125.9(2) . . ?
N1 C1 H1 117.1 . . ?
C2 C1 H1 117.1 . . ?
C3 C2 C1 116.1(2) . . ?
C3 C2 C18 124.8(2) . . ?
C1 C2 C18 119.1(2) . . ?
C2 C3 C4 120.7(2) . . ?
C2 C3 H3 119.7 . . ?
C4 C3 H3 119.7 . . ?
C3 C4 C12 117.7(2) . . ?
C3 C4 C5 122.7(2) . . ?
C12 C4 C5 119.5(2) . . ?
C6 C5 C4 121.2(2) . . ?
C6 C5 H5 119.4 . . ?
C4 C5 H5 119.4 . . ?
C5 C6 C7 120.9(2) . . ?
C5 C6 H6 119.5 . . ?
C7 C6 H6 119.5 . . ?
C8 C7 C11 117.3(2) . . ?
C8 C7 C6 123.0(2) . . ?
C11 C7 C6 119.7(2) . . ?
C9 C8 C7 120.1(2) . . ?
C9 C8 H8 120.0 . . ?
C7 C8 H8 120.0 . . ?
C8 C9 C10 118.7(2) . . ?
C8 C9 H9 120.7 . . ?
C10 C9 H9 120.7 . . ?
N2 C10 C9 122.7(2) . . ?
N2 C10 C13 115.27(19) . . ?
C9 C10 C13 122.0(2) . . ?
N2 C11 C7 122.9(2) . . ?
N2 C11 C12 117.50(19) . . ?
C7 C11 C12 119.6(2) . . ?
N1 C12 C4 122.1(2) . . ?
N1 C12 C11 119.0(2) . . ?
C4 C12 C11 118.9(2) . . ?
N3 C13 C14 122.4(2) . . ?
N3 C13 C10 118.2(2) . . ?
C14 C13 C10 119.4(2) . . ?
C15 C14 C13 120.6(2) . . ?
C15 C14 H14 119.7 . . ?
C13 C14 H14 119.7 . . ?
C14 C15 C16 116.8(2) . . ?
C14 C15 C27 119.1(2) . . ?
C16 C15 C27 124.1(2) . . ?
C17 C16 C15 118.9(2) . . ?
C17 C16 H16 120.6 . . ?
C15 C16 H16 120.6 . . ?
N3 C17 C16 124.8(2) . . ?
N3 C17 H17 117.6 . . ?
C16 C17 H17 117.6 . . ?
C19 C18 C23 119.7(2) . . ?
C19 C18 C2 120.5(2) . . ?
C23 C18 C2 119.7(2) . . ?
C20 C19 C18 120.1(2) . . ?
C20 C19 C24 119.2(2) . . ?
C18 C19 C24 120.7(2) . . ?
C19 C20 C21 120.2(2) . . ?
C19 C20 H20 119.9 . . ?
C21 C20 H20 119.9 . . ?
O21 C21 C22 115.3(2) . . ?
O21 C21 C20 124.9(2) . . ?
C22 C21 C20 119.7(2) . . ?
C21 C22 C23 121.2(2) . . ?
C21 C22 H22 119.4 . . ?
C23 C22 H22 119.4 . . ?
C22 C23 C18 119.0(2) . . ?
C22 C23 C26 120.0(2) . . ?
C18 C23 C26 121.0(2) . . ?
C19 C24 H241 109.5 . . ?
C19 C24 H242 109.5 . . ?
H241 C24 H242 109.5 . . ?
C19 C24 H243 109.5 . . ?
H241 C24 H243 109.5 . . ?
H242 C24 H243 109.5 . . ?
O21 C25 H251 109.5 . . ?
O21 C25 H252 109.5 . . ?
H251 C25 H252 109.5 . . ?
O21 C25 H253 109.5 . . ?
H251 C25 H253 109.5 . . ?
H252 C25 H253 109.5 . . ?
C23 C26 H261 109.5 . . ?
C23 C26 H262 109.5 . . ?
H261 C26 H262 109.5 . . ?
C23 C26 H263 109.5 . . ?
H261 C26 H263 109.5 . . ?
H262 C26 H263 109.5 . . ?
C32 C27 C28 119.7(2) . . ?
C32 C27 C15 120.8(2) . . ?
C28 C27 C15 119.5(2) . . ?
C29 C28 C27 119.4(2) . . ?
C29 C28 C33 119.4(2) . . ?
C27 C28 C33 121.2(2) . . ?
C30 C29 C28 120.8(2) . . ?
C30 C29 H29 119.6 . . ?
C28 C29 H29 119.6 . . ?
O30 C30 C29 124.2(2) . . ?
O30 C30 C31 116.0(2) . . ?
C29 C30 C31 119.8(2) . . ?
C32 C31 C30 120.8(2) . . ?
C32 C31 H31 119.6 . . ?
C30 C31 H31 119.6 . . ?
C31 C32 C27 119.4(2) . . ?
C31 C32 C35 120.4(2) . . ?
C27 C32 C35 120.1(2) . . ?
C28 C33 H331 109.5 . . ?
C28 C33 H332 109.5 . . ?
H331 C33 H332 109.5 . . ?
C28 C33 H333 109.5 . . ?
H331 C33 H333 109.5 . . ?
H332 C33 H333 109.5 . . ?
O30 C34 H341 109.5 . . ?
O30 C34 H342 109.5 . . ?
H341 C34 H342 109.5 . . ?
O30 C34 H343 109.5 . . ?
H341 C34 H343 109.5 . . ?
H342 C34 H343 109.5 . . ?
C32 C35 H351 109.5 . . ?
C32 C35 H352 109.5 . . ?
H351 C35 H352 109.5 . . ?
C32 C35 H353 109.5 . . ?
H351 C35 H353 109.5 . . ?
H352 C35 H353 109.5 . . ?

loop_
_geom_bond_atom_site_label_1
_geom_bond_atom_site_label_2
_geom_bond_distance
_geom_bond_site_symmetry_2
_geom_bond_publ_flag
O21 C21 1.369(3) . ?
O21 C25 1.435(3) . ?
O30 C30 1.372(3) . ?
O30 C34 1.432(4) . ?
N1 C1 1.312(3) . ?
N1 C12 1.349(3) . ?
N2 C10 1.337(3) . ?
N2 C11 1.350(3) . ?
N3 C17 1.335(3) . ?
N3 C13 1.344(3) . ?
C1 C2 1.411(3) . ?
C1 H1 0.9500 . ?
C2 C3 1.367(3) . ?
C2 C18 1.495(3) . ?
C3 C4 1.405(3) . ?
C3 H3 0.9500 . ?
C4 C12 1.415(3) . ?
C4 C5 1.434(3) . ?
C5 C6 1.353(4) . ?
C5 H5 0.9500 . ?
C6 C7 1.430(3) . ?
C6 H6 0.9500 . ?
C7 C8 1.401(3) . ?
C7 C11 1.409(3) . ?
C8 C9 1.372(3) . ?
C8 H8 0.9500 . ?
C9 C10 1.405(3) . ?
C9 H9 0.9500 . ?
C10 C13 1.480(3) . ?
C11 C12 1.451(3) . ?
C13 C14 1.398(3) . ?
C14 C15 1.386(3) . ?
C14 H14 0.9500 . ?
C15 C16 1.397(3) . ?
C15 C27 1.487(3) . ?
C16 C17 1.385(3) . ?
C16 H16 0.9500 . ?
C17 H17 0.9500 . ?
C18 C19 1.395(3) . ?
C18 C23 1.408(3) . ?
C19 C20 1.386(3) . ?
C19 C24 1.512(4) . ?
C20 C21 1.387(3) . ?
C20 H20 0.9500 . ?
C21 C22 1.381(4) . ?
C22 C23 1.387(4) . ?
C22 H22 0.9500 . ?
C23 C26 1.498(4) . ?
C24 H241 0.9800 . ?
C24 H242 0.9800 . ?
C24 H243 0.9800 . ?
C25 H251 0.9800 . ?
C25 H252 0.9800 . ?
C25 H253 0.9800 . ?
C26 H261 0.9800 . ?
C26 H262 0.9800 . ?
C26 H263 0.9800 . ?
C27 C32 1.404(3) . ?
C27 C28 1.408(3) . ?
C28 C29 1.394(4) . ?
C28 C33 1.502(4) . ?
C29 C30 1.375(4) . ?
C29 H29 0.9500 . ?
C30 C31 1.394(4) . ?
C31 C32 1.386(3) . ?
C31 H31 0.9500 . ?
C32 C35 1.508(4) . ?
C33 H331 0.9800 . ?
C33 H332 0.9800 . ?
C33 H333 0.9800 . ?
C34 H341 0.9800 . ?
C34 H342 0.9800 . ?
C34 H343 0.9800 . ?
C35 H351 0.9800 . ?
C35 H352 0.9800 . ?
C35 H353 0.9800 . ?

loop_
_geom_torsion_atom_site_label_1
_geom_torsion_atom_site_label_2
_geom_torsion_atom_site_label_3
_geom_torsion_atom_site_label_4
_geom_torsion
_geom_torsion_site_symmetry_1
_geom_torsion_site_symmetry_2
_geom_torsion_site_symmetry_3
_geom_torsion_site_symmetry_4
_geom_torsion_publ_flag
C12 N1 C1 C2 -1.0(4) . . . . ?
N1 C1 C2 C3 1.6(4) . . . . ?
N1 C1 C2 C18 -178.6(2) . . . . ?
C1 C2 C3 C4 -0.6(4) . . . . ?
C18 C2 C3 C4 179.6(2) . . . . ?
C2 C3 C4 C12 -0.8(4) . . . . ?
C2 C3 C4 C5 178.7(2) . . . . ?
C3 C4 C5 C6 179.4(2) . . . . ?
C12 C4 C5 C6 -1.2(4) . . . . ?
C4 C5 C6 C7 -0.5(4) . . . . ?
C5 C6 C7 C8 -179.1(2) . . . . ?
C5 C6 C7 C11 0.3(4) . . . . ?
C11 C7 C8 C9 -0.7(3) . . . . ?
C6 C7 C8 C9 178.7(2) . . . . ?
C7 C8 C9 C10 -1.0(3) . . . . ?
C11 N2 C10 C9 -0.9(3) . . . . ?
C11 N2 C10 C13 -179.27(18) . . . . ?
C8 C9 C10 N2 1.9(3) . . . . ?
C8 C9 C10 C13 -179.8(2) . . . . ?
C10 N2 C11 C7 -1.0(3) . . . . ?
C10 N2 C11 C12 179.89(19) . . . . ?
C8 C7 C11 N2 1.8(3) . . . . ?
C6 C7 C11 N2 -177.7(2) . . . . ?
C8 C7 C11 C12 -179.1(2) . . . . ?
C6 C7 C11 C12 1.4(3) . . . . ?
C1 N1 C12 C4 -0.6(4) . . . . ?
C1 N1 C12 C11 178.5(2) . . . . ?
C3 C4 C12 N1 1.5(3) . . . . ?
C5 C4 C12 N1 -178.0(2) . . . . ?
C3 C4 C12 C11 -177.6(2) . . . . ?
C5 C4 C12 C11 2.9(3) . . . . ?
N2 C11 C12 N1 -3.0(3) . . . . ?
C7 C11 C12 N1 177.8(2) . . . . ?
N2 C11 C12 C4 176.1(2) . . . . ?
C7 C11 C12 C4 -3.0(3) . . . . ?
C17 N3 C13 C14 0.5(3) . . . . ?
C17 N3 C13 C10 -177.4(2) . . . . ?
N2 C10 C13 N3 -172.38(19) . . . . ?
C9 C10 C13 N3 9.2(3) . . . . ?
N2 C10 C13 C14 9.6(3) . . . . ?
C9 C10 C13 C14 -168.8(2) . . . . ?
N3 C13 C14 C15 -2.4(3) . . . . ?
C10 C13 C14 C15 175.5(2) . . . . ?
C13 C14 C15 C16 1.9(3) . . . . ?
C13 C14 C15 C27 -176.3(2) . . . . ?
C14 C15 C16 C17 0.3(3) . . . . ?
C27 C15 C16 C17 178.4(2) . . . . ?
C13 N3 C17 C16 1.8(3) . . . . ?
C15 C16 C17 N3 -2.3(4) . . . . ?
C3 C2 C18 C19 93.4(3) . . . . ?
C1 C2 C18 C19 -86.4(3) . . . . ?
C3 C2 C18 C23 -90.0(3) . . . . ?
C1 C2 C18 C23 90.2(3) . . . . ?
C23 C18 C19 C20 -2.1(4) . . . . ?
C2 C18 C19 C20 174.5(2) . . . . ?
C23 C18 C19 C24 176.5(2) . . . . ?
C2 C18 C19 C24 -7.0(4) . . . . ?
C18 C19 C20 C21 1.0(4) . . . . ?
C24 C19 C20 C21 -177.7(2) . . . . ?
C25 O21 C21 C22 -169.2(2) . . . . ?
C25 O21 C21 C20 11.4(3) . . . . ?
C19 C20 C21 O21 -179.1(2) . . . . ?
C19 C20 C21 C22 1.6(3) . . . . ?
O21 C21 C22 C23 177.7(2) . . . . ?
C20 C21 C22 C23 -3.0(3) . . . . ?
C21 C22 C23 C18 1.8(4) . . . . ?
C21 C22 C23 C26 -177.0(3) . . . . ?
C19 C18 C23 C22 0.7(3) . . . . ?
C2 C18 C23 C22 -175.8(2) . . . . ?
C19 C18 C23 C26 179.5(3) . . . . ?
C2 C18 C23 C26 2.9(4) . . . . ?
C14 C15 C27 C32 -85.1(3) . . . . ?
C16 C15 C27 C32 96.7(3) . . . . ?
C14 C15 C27 C28 92.3(3) . . . . ?
C16 C15 C27 C28 -85.8(3) . . . . ?
C32 C27 C28 C29 -0.5(3) . . . . ?
C15 C27 C28 C29 -178.0(2) . . . . ?
C32 C27 C28 C33 179.1(2) . . . . ?
C15 C27 C28 C33 1.6(3) . . . . ?
C27 C28 C29 C30 0.5(4) . . . . ?
C33 C28 C29 C30 -179.1(2) . . . . ?
C34 O30 C30 C29 10.4(4) . . . . ?
C34 O30 C30 C31 -167.7(2) . . . . ?
C28 C29 C30 O30 -177.7(2) . . . . ?
C28 C29 C30 C31 0.3(4) . . . . ?
O30 C30 C31 C32 177.0(2) . . . . ?
C29 C30 C31 C32 -1.2(4) . . . . ?
C30 C31 C32 C27 1.2(3) . . . . ?
C30 C31 C32 C35 -177.0(2) . . . . ?
C28 C27 C32 C31 -0.4(3) . . . . ?
C15 C27 C32 C31 177.1(2) . . . . ?
C28 C27 C32 C35 177.8(2) . . . . ?
C15 C27 C32 C35 -4.7(3) . . . . ?

loop_
_cod_related_entry_id
_cod_related_entry_database
_cod_related_entry_code
1 ChemSpider 30653425
